data_7250673
loop_
_publ_author_name
'Schumann, Erik'
'St\"orr, Bianca'
'B\"ohme, Uwe'
'Walter, Dominic'
'Mertens, Florian'

_publ_section_title
;
 A method for controlled growth of large MIL-88A crystals
;
_journal_issue 32
_journal_name_full CrystEngComm
_journal_page_first 5404
_journal_page_last 5412
_journal_paper_doi 10.1039/D5CE00498E
_journal_volume 27
_journal_year 2025
_chemical_formula_moiety 'C12 H12 Fe3 O16'
_chemical_formula_sum 'C12 H12 Fe3 O16'
_chemical_formula_weight 579.77
_chemical_name_common 'Eisen-MOF mit Fumarsaeure'
_space_group_crystal_system hexagonal
_space_group_IT_number 176
_space_group_name_Hall '-P 6c'
_space_group_name_H-M_alt 'P 63/m'
_atom_sites_solution_hydrogens difmap
_atom_sites_solution_primary direct
_audit_creation_method SHELXL-2019/3
_audit_update_record
;
2025-02-26 deposited with the CCDC.	2025-07-03 downloaded from the CCDC.
;
_cell_angle_alpha 90
_cell_angle_beta 90
_cell_angle_gamma 120
_cell_formula_units_Z 2
_cell_length_a 13.6085(4)
_cell_length_b 13.6085(4)
_cell_length_c 12.7623(5)
_cell_measurement_reflns_used 20888
_cell_measurement_temperature 153(2)
_cell_measurement_theta_max 27.80
_cell_measurement_theta_min 2.98
_cell_volume 2046.82(12)
_computing_structure_refinement 'SHELXL-2019/2 (Sheldrick, 2019)'
_diffrn_ambient_temperature 153
_diffrn_detector 'image plate (34 cm diameter)'
_diffrn_detector_area_resol_mean 6.67
_diffrn_detector_type 'STOE Imaging Plate'
_diffrn_measured_fraction_theta_full 0.999
_diffrn_measured_fraction_theta_max 0.997
_diffrn_measurement_details ' 316 frames, detector distance = 114 mm'
_diffrn_measurement_device '2-circle diffractometer'
_diffrn_measurement_device_type 'STOE IPDS 2T'
_diffrn_measurement_method 'rotation method, \w scans'
_diffrn_radiation_collimation '0.5 mm diameter, monocapillary'
_diffrn_radiation_monochromator 'plane graphite'
_diffrn_radiation_polarisn_norm 0
_diffrn_radiation_probe x-ray
_diffrn_radiation_type 'Mo K\a'
_diffrn_radiation_wavelength 0.71073
_diffrn_reflns_av_R_equivalents 0.0902
_diffrn_reflns_av_unetI/netI 0.0223
_diffrn_reflns_Laue_measured_fraction_full 0.999
_diffrn_reflns_Laue_measured_fraction_max 0.997
_diffrn_reflns_limit_h_max 17
_diffrn_reflns_limit_h_min -17
_diffrn_reflns_limit_k_max 17
_diffrn_reflns_limit_k_min -17
_diffrn_reflns_limit_l_max 16
_diffrn_reflns_limit_l_min -16
_diffrn_reflns_number 29813
_diffrn_reflns_point_group_measured_fraction_full 0.999
_diffrn_reflns_point_group_measured_fraction_max 0.997
_diffrn_reflns_theta_full 25.242
_diffrn_reflns_theta_max 28.092
_diffrn_reflns_theta_min 2.352
_diffrn_source 'sealed X-ray tube, 12 x 0.4 mm long-fine focus'
_diffrn_source_current 40
_diffrn_source_power 2.000
_diffrn_source_voltage 50
_exptl_absorpt_coefficient_mu 1.088
_exptl_absorpt_correction_T_max 0.9005
_exptl_absorpt_correction_T_min 0.7945
_exptl_absorpt_correction_type integration
_exptl_absorpt_process_details
;
STOE X-Red32, absorption correction by Gaussian integration, analogous to
P. Coppens, "The Evaluation of Absorption and Extinction in Single-Crystal
Structure Analysis", published in
F. R. Ahmed (Editor), "Crystallographic Computing",
Munksgaard, Copenhagen (1970), 255 - 270
;
_exptl_crystal_colour red-brown
_exptl_crystal_density_diffrn 0.941
_exptl_crystal_description Prism
_exptl_crystal_F_000 580
_exptl_crystal_size_max 0.220
_exptl_crystal_size_mid 0.160
_exptl_crystal_size_min 0.150
_refine_diff_density_max 0.899
_refine_diff_density_min -0.817
_refine_diff_density_rms 0.159
_refine_ls_extinction_method none
_refine_ls_goodness_of_fit_ref 1.064
_refine_ls_hydrogen_treatment refxyz
_refine_ls_matrix_type full
_refine_ls_number_parameters 59
_refine_ls_number_reflns 1736
_refine_ls_number_restraints 3
_refine_ls_restrained_S_all 1.063
_refine_ls_R_factor_all 0.0737
_refine_ls_R_factor_gt 0.0683
_refine_ls_shift/su_max 0.000
_refine_ls_shift/su_mean 0.000
_refine_ls_structure_factor_coef Fsqd
_refine_ls_weighting_details 'w=1/[\s^2^(Fo^2^)+(0.1185P)^2^+12.5038P] where P=(Fo^2^+2Fc^2^)/3'
_refine_ls_weighting_scheme calc
_refine_ls_wR_factor_gt 0.2190
_refine_ls_wR_factor_ref 0.2242
_reflns_Friedel_coverage 0.000
_reflns_number_gt 1584
_reflns_number_total 1736
_reflns_threshold_expression 'I > 2\s(I)'
_cod_data_source_file d5ce00498e2.cif
_cod_data_source_block femofc3d_sq
_cod_depositor_comments 'Adding full bibliography for 7250673.cif.'
_cod_original_cell_volume 2046.82(14)
_cod_database_code 7250673
_shelx_shelxl_version_number 2019/3
_shelx_space_group_comment
;
The symmetry employed for this shelxl refinement is uniquely defined
by the following loop, which should always be used as a source of
symmetry information in preference to the above space-group names.
They are only intended as comments.
;
_shelx_estimated_absorpt_t_min 0.796
_shelx_estimated_absorpt_t_max 0.854

loop_
_space_group_symop_operation_xyz
'x, y, z'
'-y, x-y, z'
'-x+y, -x, z'
'-x, -y, z+1/2'
'y, -x+y, z+1/2'
'x-y, x, z+1/2'
'-x, -y, -z'
'y, -x+y, -z'
'x-y, x, -z'
'x, y, -z-1/2'
'-y, x-y, -z-1/2'
'-x+y, -x, -z-1/2'

loop_
_atom_site_label
_atom_site_type_symbol
_atom_site_fract_x
_atom_site_fract_y
_atom_site_fract_z
_atom_site_U_iso_or_equiv
_atom_site_adp_type
_atom_site_occupancy
_atom_site_site_symmetry_order
_atom_site_calc_flag
_atom_site_refinement_flags_posn
_atom_site_refinement_flags_adp
_atom_site_refinement_flags_occupancy
_atom_site_disorder_assembly
_atom_site_disorder_group
Fe1 Fe 0.76473(8) 0.27223(8) 0.250000 0.0174(3) Uani 1 2 d S T P . .
O1 O 0.666667 0.333333 0.250000 0.0183(15) Uani 1 6 d S T P . .
O2 O 0.8697(3) 0.3747(3) 0.3614(3) 0.0245(7) Uani 1 1 d . . . . .
O3 O 0.8433(3) 0.5251(3) 0.3619(3) 0.0274(8) Uani 1 1 d . . . . .
C1 C 0.8884(4) 0.4695(4) 0.3961(4) 0.0216(9) Uani 1 1 d . . . . .
C2 C 0.9690(4) 0.5219(4) 0.4815(4) 0.0224(9) Uani 1 1 d D . . . .
H2 H 0.950(6) 0.581(4) 0.519(5) 0.034 Uiso 1 1 d D U . . .
O4 O 0.8724(5) 0.2052(5) 0.250000 0.0291(11) Uani 1 2 d DS T P . .
H4A H 0.952(2) 0.231(9) 0.250000 0.044 Uiso 1 2 d DS U P . .
H4B H 0.877(9) 0.138(5) 0.250000 0.044 Uiso 1 2 d DS U P . .

loop_
_atom_site_aniso_label
_atom_site_aniso_U_11
_atom_site_aniso_U_22
_atom_site_aniso_U_33
_atom_site_aniso_U_23
_atom_site_aniso_U_13
_atom_site_aniso_U_12
Fe1 0.0152(5) 0.0149(5) 0.0216(5) 0.000 0.000 0.0072(4)
O1 0.016(2) 0.016(2) 0.023(4) 0.000 0.000 0.0080(11)
O2 0.0219(16) 0.0227(17) 0.0300(17) -0.0074(14) -0.0080(14) 0.0120(14)
O3 0.0244(17) 0.0220(17) 0.037(2) -0.0033(15) -0.0109(15) 0.0126(14)
C1 0.018(2) 0.021(2) 0.025(2) 0.0004(18) -0.0013(18) 0.0095(18)
C2 0.020(2) 0.021(2) 0.026(2) -0.0034(18) -0.0025(18) 0.0095(18)
O4 0.023(2) 0.026(3) 0.044(3) 0.000 0.000 0.016(2)

loop_
_atom_type_symbol
_atom_type_description
_atom_type_scat_dispersion_real
_atom_type_scat_dispersion_imag
_atom_type_scat_source
C C 0.0033 0.0016 'International Tables Vol C Tables 4.2.6.8 and 6.1.1.4'
H H 0.0000 0.0000 'International Tables Vol C Tables 4.2.6.8 and 6.1.1.4'
O O 0.0106 0.0060 'International Tables Vol C Tables 4.2.6.8 and 6.1.1.4'
Fe Fe 0.3463 0.8444 'International Tables Vol C Tables 4.2.6.8 and 6.1.1.4'

loop_
_exptl_crystal_face_index_h
_exptl_crystal_face_index_k
_exptl_crystal_face_index_l
_exptl_crystal_face_perp_dist
20 30 23 0.0748
30 3 29 0.0786
15 -13 0 0.0742
6 5 -6 0.0971
-17 30 16 0.0785
-30 8 -1 0.0824
-15 -3 -13 0.0580
-30 15 -11 0.0862
-30 19 15 0.0981
-9 -23 30 0.1174

loop_
_geom_angle_atom_site_label_1
_geom_angle_atom_site_label_2
_geom_angle_atom_site_label_3
_geom_angle
_geom_angle_site_symmetry_1
_geom_angle_site_symmetry_3
_geom_angle_publ_flag
O1 Fe1 O3 95.75(11) . 12_666 ?
O1 Fe1 O3 95.75(11) . 3_665 ?
O3 Fe1 O3 90.9(2) 12_666 3_665 ?
O1 Fe1 O2 96.20(10) . . ?
O3 Fe1 O2 168.04(15) 12_666 . ?
O3 Fe1 O2 88.07(16) 3_665 . ?
O1 Fe1 O2 96.20(10) . 10_556 ?
O3 Fe1 O2 88.07(16) 12_666 10_556 ?
O3 Fe1 O2 168.04(15) 3_665 10_556 ?
O2 Fe1 O2 90.4(2) . 10_556 ?
O1 Fe1 O4 180.00(16) . . ?
O3 Fe1 O4 84.25(15) 12_666 . ?
O3 Fe1 O4 84.25(15) 3_665 . ?
O2 Fe1 O4 83.79(15) . . ?
O2 Fe1 O4 83.80(15) 10_556 . ?
Fe1 O1 Fe1 120.0 3_665 . ?
Fe1 O1 Fe1 120.0 3_665 2_655 ?
Fe1 O1 Fe1 120.0 . 2_655 ?
C1 O2 Fe1 132.0(3) . . ?
C1 O3 Fe1 132.4(3) . 2_655 ?
O2 C1 O3 125.4(4) . . ?
O2 C1 C2 118.7(4) . . ?
O3 C1 C2 115.9(4) . . ?
C2 C2 C1 122.3(6) 7_766 . ?
C2 C2 H2 128(4) 7_766 . ?
C1 C2 H2 107(4) . . ?
Fe1 O4 H4A 139(7) . . ?
Fe1 O4 H4B 146(7) . . ?
H4A O4 H4B 75(8) . . ?

loop_
_geom_bond_atom_site_label_1
_geom_bond_atom_site_label_2
_geom_bond_distance
_geom_bond_site_symmetry_2
_geom_bond_publ_flag
Fe1 O1 1.8925(9) . ?
Fe1 O3 2.003(4) 12_666 ?
Fe1 O3 2.003(4) 3_665 ?
Fe1 O2 2.004(3) . ?
Fe1 O2 2.004(3) 10_556 ?
Fe1 O4 2.077(5) . ?
O2 C1 1.263(6) . ?
O3 C1 1.266(6) . ?
C1 C2 1.456(7) . ?
C2 C2 1.339(10) 7_766 ?
C2 H2 1.071(10) . ?
O4 H4A 0.954(10) . ?
O4 H4B 0.951(10) . ?

loop_
_geom_torsion_atom_site_label_1
_geom_torsion_atom_site_label_2
_geom_torsion_atom_site_label_3
_geom_torsion_atom_site_label_4
_geom_torsion
_geom_torsion_site_symmetry_1
_geom_torsion_site_symmetry_2
_geom_torsion_site_symmetry_3
_geom_torsion_site_symmetry_4
_geom_torsion_publ_flag
O3 Fe1 O1 Fe1 45.77(12) 12_666 . . 3_665 ?
O3 Fe1 O1 Fe1 -45.77(12) 3_665 . . 3_665 ?
O2 Fe1 O1 Fe1 -134.45(11) . . . 3_665 ?
O2 Fe1 O1 Fe1 134.44(11) 10_556 . . 3_665 ?
O3 Fe1 O1 Fe1 -134.23(12) 12_666 . . 2_655 ?
O3 Fe1 O1 Fe1 134.23(12) 3_665 . . 2_655 ?
O2 Fe1 O1 Fe1 45.55(11) . . . 2_655 ?
O2 Fe1 O1 Fe1 -45.56(11) 10_556 . . 2_655 ?
Fe1 O2 C1 O3 -2.6(8) . . . . ?
Fe1 O2 C1 C2 178.1(3) . . . . ?
Fe1 O3 C1 O2 1.9(8) 2_655 . . . ?
Fe1 O3 C1 C2 -178.8(3) 2_655 . . . ?
O2 C1 C2 C2 5.8(9) . . . 7_766 ?
O3 C1 C2 C2 -173.5(6) . . . 7_766 ?
